data_1510236
loop_
_publ_author_name
'van Look, N.'
'Schubert, K.'

_publ_section_title
;
 Kristallstrukturuntersuchungen im System Au-Mg und einigen verwandten
 Legierungen
;
_journal_name_full 'Metall (Berlin)'
_journal_page_first 4
_journal_page_last 6
_journal_volume 23
_journal_year 1969
_chemical_formula_sum 'Au Mg3'
_space_group_IT_number 165
_symmetry_space_group_name_Hall '-P 3 2"c'
_symmetry_space_group_name_H-M 'P -3 c 1'
_cell_angle_alpha 90
_cell_angle_beta 90
_cell_angle_gamma 120
_cell_formula_units_Z 6
_cell_length_a 8.04
_cell_length_b 8.04
_cell_length_c 8.46
_cell_volume 473.602
_citation_journal_id_ASTM MTLLAF
_cod_data_source_file gold_297.cif
_cod_data_source_block Au1Mg3
_cod_original_cell_volume 473.6015
_cod_original_formula_sum 'Au1 Mg3'
_cod_database_code 1510236

loop_
_symmetry_equiv_pos_as_xyz
x,y,z
-y,x-y,z
-x+y,-x,z
y,x,-z+1/2
-x,-x+y,-z+1/2
x-y,-y,-z+1/2
-x,-y,-z
y,-x+y,-z
x-y,x,-z
-y,-x,z-1/2
x,x-y,z-1/2
-x+y,y,z-1/2

loop_
_atom_site_label
_atom_site_type_symbol
_atom_site_fract_x
_atom_site_fract_y
_atom_site_fract_z
_atom_site_occupancy
_atom_site_U_iso_or_equiv
Mg3 Mg 0.38 0.06 0.08 1 0.0
Mg2 Mg 0.3333 0.6667 0.18 1 0.0
Au1 Au 0.66 0 0.25 1 0.0
Mg1 Mg 0 0 0.25 1 0.0
